data_4036985
loop_
_publ_author_name
'Bosnidou, Alexandra E.'
'Mill\'an, Alba'
'Ceballos, Javier'
'Mart\'inez, Claudio'
'Mu\~niz, Kilian'

_publ_section_title
;
 Iodine(III)-Mediated Selective Intermolecular C-H Amination for the
 Chemical Diversification of Tryptamines.
;
_journal_issue 15
_journal_name_full 'The Journal of organic chemistry'
_journal_page_first 6496
_journal_page_last 6504
_journal_paper_doi 10.1021/acs.joc.6b01118
_journal_volume 81
_journal_year 2016
_chemical_formula_sum 'C28 H30 I N3 O5.5 S2'
_chemical_formula_weight 687.57
_space_group_IT_number 14
_space_group_name_Hall '-P 2ybc'
_space_group_name_H-M_alt 'P 1 21/c 1'
_symmetry_cell_setting monoclinic
_symmetry_space_group_name_H-M 'P 1 21/c 1'
_atom_sites_solution_hydrogens mixed
_audit_creation_method SHELXL-2014
_cell_angle_alpha 90
_cell_angle_beta 102.939(5)
_cell_angle_gamma 90
_cell_formula_units_Z 4
_cell_length_a 16.845(2)
_cell_length_b 10.5896(13)
_cell_length_c 16.493(2)
_cell_measurement_reflns_used 4441
_cell_measurement_temperature 100(2)
_cell_measurement_theta_max 23.62
_cell_measurement_theta_min 2.30
_cell_volume 2867.3(6)
_computing_cell_refinement 'Bruker APEX2 v2014.9-0'
_computing_data_collection 'Bruker APEX2 v2014.9-0'
_computing_data_reduction 'Bruker SAINT V7.60A'
_computing_molecular_graphics 'Bruker SHELXTL'
_computing_publication_material 'Bruker SHELXTL'
_computing_structure_refinement 'SHELXL-2014 (Sheldrick, 2014)'
_computing_structure_solution Sir2011
_diffrn_ambient_temperature 100(2)
_diffrn_detector_area_resol_mean 512
_diffrn_detector_type '4K CCD area detector APEX II'
_diffrn_measured_fraction_theta_full 0.977
_diffrn_measured_fraction_theta_max 0.995
_diffrn_measurement_device_type 'APEX DUO Kappa 4-axis goniometer'
_diffrn_measurement_method
;
 Fullsphere data collection, phi and omega scans
;
_diffrn_measurement_specimen_support 'magnetic support with MicroMount'
_diffrn_radiation_monochromator 'Quazar MX Multilayer Optics'
_diffrn_radiation_type MoK\a
_diffrn_radiation_wavelength 0.71073
_diffrn_reflns_av_R_equivalents 0.0804
_diffrn_reflns_av_unetI/netI 0.0634
_diffrn_reflns_Laue_measured_fraction_full 0.977
_diffrn_reflns_Laue_measured_fraction_max 0.995
_diffrn_reflns_limit_h_max 19
_diffrn_reflns_limit_h_min -19
_diffrn_reflns_limit_k_max 12
_diffrn_reflns_limit_k_min -12
_diffrn_reflns_limit_l_max 19
_diffrn_reflns_limit_l_min -15
_diffrn_reflns_number 26667
_diffrn_reflns_point_group_measured_fraction_full 0.977
_diffrn_reflns_point_group_measured_fraction_max 0.995
_diffrn_reflns_theta_full 25.000
_diffrn_reflns_theta_max 24.818
_diffrn_reflns_theta_min 1.240
_diffrn_source 'Microfocus source E025 IuS'
_diffrn_source_current 0.6
_diffrn_source_power 50
_diffrn_source_size '0.2 mm x 0.2 mm fine focus'
_diffrn_source_type 'Bruker APEX DUO'
_exptl_absorpt_coefficient_mu 1.307
_exptl_absorpt_correction_T_max 0.987
_exptl_absorpt_correction_T_min 0.72
_exptl_absorpt_correction_type multi-scan
_exptl_absorpt_process_details
; 
 SADABS Version 2008/1 Bruker-Nonius
 Blessing, Acta Cryst. (1995) A51 33-38
;
_exptl_crystal_colour colourless
_exptl_crystal_density_diffrn 1.593
_exptl_crystal_description needle
_exptl_crystal_F_000 1392
_exptl_crystal_size_max 0.35
_exptl_crystal_size_mid 0.01
_exptl_crystal_size_min 0.01
_refine_diff_density_max 1.118
_refine_diff_density_min -0.800
_refine_diff_density_rms 0.114
_refine_ls_extinction_method none
_refine_ls_goodness_of_fit_ref 1.025
_refine_ls_hydrogen_treatment noref
_refine_ls_matrix_type full
_refine_ls_number_parameters 383
_refine_ls_number_reflns 4932
_refine_ls_number_restraints 46
_refine_ls_restrained_S_all 1.025
_refine_ls_R_factor_all 0.0753
_refine_ls_R_factor_gt 0.0462
_refine_ls_shift/su_max 0.000
_refine_ls_shift/su_mean 0.000
_refine_ls_structure_factor_coef Fsqd
_refine_ls_weighting_details 'w=1/[\s^2^(Fo^2^)+(0.0548P)^2^+7.6147P] where P=(Fo^2^+2Fc^2^)/3'
_refine_ls_weighting_scheme calc
_refine_ls_wR_factor_gt 0.1088
_refine_ls_wR_factor_ref 0.1229
_reflns_Friedel_coverage 0.000
_reflns_number_gt 3624
_reflns_number_total 4932
_reflns_threshold_expression 'I > 2\s(I)'
_cod_data_source_file jo6b01118_si_003.cif
_cod_data_source_block JC111p
_cod_depositor_comments
;
The following automatic conversions were performed:

data item '_exptl_absorpt_correction_type' value 'Multi-scan' was
changed to 'multi-scan' in accordance with the
/home/saulius/struct/COD-crude-data/automatic-downloads/DataCite-retrospective/ACS/depositions/lib/dictionaries/cif_core.dic
dictionary named 'cif_core.dic' version 2.4.2 last updated on
2011-04-26.

data item '_symmetry_cell_setting' value 'Monoclinic' was changed to
'monoclinic' in accordance with the
/home/saulius/struct/COD-crude-data/automatic-downloads/DataCite-retrospective/ACS/depositions/lib/dictionaries/cif_core.dic
dictionary named 'cif_core.dic' version 2.4.2 last updated on
2011-04-26.

Automatic conversion script
Id: cif_fix_values 6909 2019-04-08 15:41:33Z antanas 
;
_cod_original_cell_volume 2867.4(6)
_cod_original_sg_symbol_H-M P2(1)/c
_cod_original_formula_sum 'C28 H30 I N3 O5.50 S2'
_cod_database_code 4036985
_shelx_space_group_comment
;
The symmetry employed for this shelxl refinement is uniquely defined
by the following loop, which should always be used as a source of
symmetry information in preference to the above space-group names.
They are only intended as comments.
;
_shelx_estimated_absorpt_t_min 0.658
_shelx_estimated_absorpt_t_max 0.987
_shelxl_version_number 2014-3

loop_
_space_group_symop_operation_xyz
'x, y, z'
'-x, y+1/2, -z+1/2'
'-x, -y, -z'
'x, -y-1/2, z-1/2'

loop_
_atom_site_label
_atom_site_type_symbol
_atom_site_fract_x
_atom_site_fract_y
_atom_site_fract_z
_atom_site_U_iso_or_equiv
_atom_site_adp_type
_atom_site_occupancy
_atom_site_site_symmetry_order
_atom_site_calc_flag
_atom_site_refinement_flags_posn
_atom_site_refinement_flags_adp
_atom_site_refinement_flags_occupancy
_atom_site_disorder_assembly
_atom_site_disorder_group
I1 I 0.27602(3) 0.23291(4) 0.15823(3) 0.03521(15) Uani 1 1 d . . . . .
S1 S 0.32472(8) 0.87663(12) 0.49977(8) 0.0191(3) Uani 1 1 d . . . . .
S2 S 0.15504(8) 0.93913(12) 0.41185(8) 0.0186(3) Uani 1 1 d . . . . .
N1 N 0.2382(2) 0.8440(4) 0.4281(3) 0.0188(10) Uani 1 1 d . . . . .
N2 N 0.1663(3) 0.8905(4) 0.1742(3) 0.0198(10) Uani 1 1 d . . . . .
H2N H 0.1482 0.8878 0.2203 0.024 Uiso 1 1 calc R U . . .
N3 N 0.2111(2) 0.6207(4) 0.4161(3) 0.0215(10) Uani 1 1 d D . . . .
H3N H 0.2043 0.6048 0.4656 0.06(2) Uiso 1 1 d DR . . . .
O1 O 0.3020(2) 0.9621(3) 0.5573(2) 0.0236(8) Uani 1 1 d . . . . .
O2 O 0.3594(2) 0.7575(3) 0.5268(2) 0.0250(9) Uani 1 1 d . . . . .
O3 O 0.1830(2) 1.0660(3) 0.4200(2) 0.0228(8) Uani 1 1 d . . . . .
O4 O 0.1065(2) 0.8952(3) 0.3350(2) 0.0225(8) Uani 1 1 d . . . . .
O5 O 0.1450(2) 0.9692(3) 0.0444(2) 0.0248(9) Uani 1 1 d . . . . .
C1 C 0.1046(3) 0.9039(5) 0.4909(3) 0.0183(11) Uani 1 1 d . . . . .
C2 C 0.0517(3) 0.8026(5) 0.4807(3) 0.0226(12) Uani 1 1 d . . . . .
H2 H 0.0417 0.7543 0.4309 0.027 Uiso 1 1 calc R U . . .
C3 C 0.0132(3) 0.7724(5) 0.5446(3) 0.0261(13) Uani 1 1 d . . . . .
H3 H -0.0240 0.7038 0.5380 0.031 Uiso 1 1 calc R U . . .
C4 C 0.0288(3) 0.8413(5) 0.6174(3) 0.0253(13) Uani 1 1 d . . . . .
C5 C 0.0796(3) 0.9443(5) 0.6250(3) 0.0249(13) Uani 1 1 d . . . . .
H5 H 0.0888 0.9932 0.6745 0.030 Uiso 1 1 calc R U . . .
C6 C 0.1177(3) 0.9781(5) 0.5619(3) 0.0239(12) Uani 1 1 d . . . . .
H6 H 0.1519 1.0503 0.5672 0.029 Uiso 1 1 calc R U . . .
C7 C -0.0084(4) 0.8021(6) 0.6900(4) 0.0339(15) Uani 1 1 d . . . . .
H7A H 0.0333 0.8062 0.7420 0.051 Uiso 1 1 calc R U . . .
H7B H -0.0292 0.7156 0.6812 0.051 Uiso 1 1 calc R U . . .
H7C H -0.0532 0.8594 0.6934 0.051 Uiso 1 1 calc R U . . .
C8 C 0.3860(3) 0.9532(5) 0.4428(3) 0.0200(12) Uani 1 1 d . . . . .
C9 C 0.3717(3) 1.0787(5) 0.4227(3) 0.0260(13) Uani 1 1 d . . . . .
H9 H 0.3320 1.1248 0.4432 0.031 Uiso 1 1 calc R U . . .
C10 C 0.4164(3) 1.1365(6) 0.3719(4) 0.0303(14) Uani 1 1 d . . . . .
H10 H 0.4067 1.2227 0.3570 0.036 Uiso 1 1 calc R U . . .
C11 C 0.4746(3) 1.0699(6) 0.3429(4) 0.0324(15) Uani 1 1 d . . . . .
C12 C 0.4897(3) 0.9473(6) 0.3661(4) 0.0321(15) Uani 1 1 d . . . . .
H12 H 0.5312 0.9027 0.3473 0.038 Uiso 1 1 calc R U . . .
C13 C 0.4463(3) 0.8861(6) 0.4163(3) 0.0273(13) Uani 1 1 d . . . . .
H13 H 0.4574 0.8006 0.4323 0.033 Uiso 1 1 calc R U . . .
C14 C 0.5211(4) 1.1359(8) 0.2852(4) 0.055(2) Uani 1 1 d . . . . .
H14A H 0.5665 1.0824 0.2781 0.082 Uiso 1 1 calc R U . . .
H14B H 0.5422 1.2168 0.3097 0.082 Uiso 1 1 calc R U . . .
H14C H 0.4843 1.1506 0.2310 0.082 Uiso 1 1 calc R U . . .
C15 C 0.2353(3) 0.7287(5) 0.3840(3) 0.0178(11) Uani 1 1 d . . . . .
C16 C 0.2597(3) 0.7062(5) 0.3108(3) 0.0173(11) Uani 1 1 d . . . . .
C17 C 0.2505(3) 0.5717(5) 0.2990(3) 0.0174(11) Uani 1 1 d . . . . .
C18 C 0.2682(3) 0.4881(5) 0.2389(3) 0.0205(12) Uani 1 1 d . . . . .
H18 H 0.2892 0.5180 0.1936 0.025 Uiso 1 1 calc R U . . .
C19 C 0.2539(3) 0.3629(5) 0.2481(3) 0.0241(12) Uani 1 1 d . . . . .
C20 C 0.2221(3) 0.3143(5) 0.3137(3) 0.0257(13) Uani 1 1 d . . . . .
H20 H 0.2116 0.2265 0.3165 0.031 Uiso 1 1 calc R U . . .
C21 C 0.2064(3) 0.3946(5) 0.3737(3) 0.0268(13) Uani 1 1 d . . . . .
H21 H 0.1868 0.3633 0.4196 0.032 Uiso 1 1 calc R U . . .
C22 C 0.2200(3) 0.5225(5) 0.3655(3) 0.0195(12) Uani 1 1 d . . . . .
C23 C 0.2910(3) 0.7976(5) 0.2568(3) 0.0180(12) Uani 1 1 d . . . . .
H23A H 0.3452 0.7683 0.2509 0.022 Uiso 1 1 calc R U . . .
H23B H 0.2987 0.8802 0.2856 0.022 Uiso 1 1 calc R U . . .
C24 C 0.2380(3) 0.8172(5) 0.1710(3) 0.0190(12) Uani 1 1 d . . . . .
H24A H 0.2697 0.8614 0.1358 0.023 Uiso 1 1 calc R U . . .
H24B H 0.2213 0.7341 0.1452 0.023 Uiso 1 1 calc R U . . .
C25 C 0.1264(3) 0.9611(5) 0.1127(3) 0.0220(12) Uani 1 1 d . . . . .
C26 C 0.0561(4) 1.0371(6) 0.1294(4) 0.0320(14) Uani 1 1 d . . . . .
H26A H 0.0723 1.1258 0.1380 0.048 Uiso 1 1 calc R U . . .
H26B H 0.0407 1.0046 0.1794 0.048 Uiso 1 1 calc R U . . .
H26C H 0.0096 1.0302 0.0818 0.048 Uiso 1 1 calc R U . . .
O1S O 0.4761(7) 0.4042(11) 0.5731(8) 0.075(3) Uani 0.5 1 d D U P A -1
C1S C 0.5298(13) 0.507(2) 0.5780(12) 0.082(4) Uani 0.5 1 d D U P A -1
H1S1 H 0.5843 0.4858 0.6121 0.098 Uiso 0.5 1 calc R U P A -1
H1S2 H 0.5086 0.5819 0.6026 0.098 Uiso 0.5 1 calc R U P A -1
C2S C 0.5334(9) 0.5322(18) 0.4881(11) 0.077(4) Uani 0.5 1 d D U P A -1
H2S1 H 0.5737 0.4769 0.4702 0.092 Uiso 0.5 1 calc R U P A -1
H2S2 H 0.5466 0.6216 0.4793 0.092 Uiso 0.5 1 calc R U P A -1
C3S C 0.4460(9) 0.499(2) 0.4427(11) 0.066(4) Uani 0.5 1 d D U P A -1
H3S1 H 0.4150 0.5765 0.4213 0.079 Uiso 0.5 1 calc R U P A -1
H3S2 H 0.4457 0.4410 0.3957 0.079 Uiso 0.5 1 calc R U P A -1
C4S C 0.4104(9) 0.4363(16) 0.5098(10) 0.070(3) Uani 0.5 1 d D U P A -1
H4S1 H 0.3737 0.4951 0.5304 0.084 Uiso 0.5 1 calc R U P A -1
H4S2 H 0.3791 0.3600 0.4874 0.084 Uiso 0.5 1 calc R U P A -1

loop_
_atom_site_aniso_label
_atom_site_aniso_U_11
_atom_site_aniso_U_22
_atom_site_aniso_U_33
_atom_site_aniso_U_23
_atom_site_aniso_U_13
_atom_site_aniso_U_12
I1 0.0500(3) 0.0254(2) 0.0323(3) -0.00225(18) 0.01349(19) 0.00273(19)
S1 0.0177(7) 0.0265(7) 0.0148(7) 0.0013(6) 0.0071(6) -0.0024(5)
S2 0.0186(7) 0.0259(7) 0.0134(7) 0.0020(5) 0.0083(6) 0.0004(5)
N1 0.016(2) 0.026(2) 0.017(2) -0.0018(19) 0.0091(19) 0.0017(19)
N2 0.021(2) 0.030(2) 0.012(2) 0.000(2) 0.0104(19) 0.004(2)
N3 0.020(2) 0.027(3) 0.019(3) 0.002(2) 0.010(2) -0.0035(19)
O1 0.024(2) 0.031(2) 0.016(2) -0.0023(16) 0.0070(17) -0.0004(17)
O2 0.023(2) 0.028(2) 0.024(2) 0.0052(17) 0.0035(17) -0.0011(16)
O3 0.022(2) 0.026(2) 0.023(2) 0.0038(16) 0.0093(17) -0.0007(16)
O4 0.0183(19) 0.038(2) 0.0137(19) 0.0034(17) 0.0089(16) 0.0004(16)
O5 0.034(2) 0.030(2) 0.013(2) 0.0044(16) 0.0116(17) 0.0101(17)
C1 0.016(3) 0.030(3) 0.009(3) 0.002(2) 0.004(2) 0.006(2)
C2 0.021(3) 0.029(3) 0.020(3) -0.003(2) 0.009(2) -0.001(2)
C3 0.024(3) 0.030(3) 0.028(3) 0.004(3) 0.014(3) 0.001(2)
C4 0.019(3) 0.040(3) 0.020(3) 0.006(3) 0.010(2) 0.012(3)
C5 0.021(3) 0.037(3) 0.019(3) -0.006(3) 0.009(2) 0.007(3)
C6 0.016(3) 0.031(3) 0.026(3) -0.002(3) 0.007(2) 0.003(2)
C7 0.027(3) 0.055(4) 0.025(3) 0.007(3) 0.018(3) 0.007(3)
C8 0.012(3) 0.035(3) 0.012(3) 0.001(2) 0.002(2) -0.008(2)
C9 0.018(3) 0.038(3) 0.021(3) 0.002(3) 0.003(2) -0.002(2)
C10 0.025(3) 0.037(3) 0.028(3) 0.013(3) 0.006(3) -0.009(3)
C11 0.020(3) 0.056(4) 0.020(3) 0.010(3) 0.003(3) -0.013(3)
C12 0.013(3) 0.061(4) 0.024(3) -0.004(3) 0.008(3) -0.005(3)
C13 0.018(3) 0.043(4) 0.022(3) -0.008(3) 0.007(2) -0.002(3)
C14 0.030(4) 0.095(6) 0.044(4) 0.026(4) 0.018(3) -0.012(4)
C15 0.015(3) 0.026(3) 0.015(3) 0.001(2) 0.008(2) -0.002(2)
C16 0.012(2) 0.024(3) 0.018(3) 0.004(2) 0.006(2) 0.001(2)
C17 0.012(3) 0.023(3) 0.017(3) 0.005(2) 0.003(2) 0.000(2)
C18 0.019(3) 0.023(3) 0.021(3) 0.003(2) 0.007(2) 0.002(2)
C19 0.027(3) 0.021(3) 0.023(3) 0.000(2) 0.002(3) 0.003(2)
C20 0.027(3) 0.022(3) 0.027(3) 0.008(2) 0.005(3) 0.000(2)
C21 0.029(3) 0.031(3) 0.021(3) 0.006(3) 0.008(3) -0.002(3)
C22 0.017(3) 0.028(3) 0.011(3) 0.001(2) -0.001(2) -0.007(2)
C23 0.019(3) 0.022(3) 0.018(3) 0.003(2) 0.013(2) 0.001(2)
C24 0.022(3) 0.019(3) 0.020(3) 0.003(2) 0.012(2) 0.002(2)
C25 0.024(3) 0.027(3) 0.015(3) -0.002(2) 0.006(2) 0.004(2)
C26 0.036(3) 0.043(4) 0.020(3) 0.004(3) 0.011(3) 0.018(3)
O1S 0.069(6) 0.073(6) 0.076(7) 0.011(5) 0.000(5) -0.001(5)
C1S 0.071(8) 0.074(7) 0.090(8) 0.005(7) -0.006(7) -0.005(6)
C2S 0.067(8) 0.063(7) 0.093(8) 0.011(7) 0.005(7) 0.006(6)
C3S 0.064(8) 0.057(7) 0.074(8) -0.005(6) 0.006(6) 0.003(6)
C4S 0.061(7) 0.059(7) 0.081(8) 0.000(6) -0.003(6) -0.001(6)

loop_
_atom_type_symbol
_atom_type_description
_atom_type_scat_dispersion_real
_atom_type_scat_dispersion_imag
_atom_type_scat_source
C C 0.0033 0.0016 'International Tables Vol C Tables 4.2.6.8 and 6.1.1.4'
H H 0.0000 0.0000 'International Tables Vol C Tables 4.2.6.8 and 6.1.1.4'
N N 0.0061 0.0033 'International Tables Vol C Tables 4.2.6.8 and 6.1.1.4'
S S 0.1246 0.1234 'International Tables Vol C Tables 4.2.6.8 and 6.1.1.4'
I I -0.4742 1.8119 'International Tables Vol C Tables 4.2.6.8 and 6.1.1.4'
O O 0.0106 0.0060 'International Tables Vol C Tables 4.2.6.8 and 6.1.1.4'

loop_
_geom_angle_atom_site_label_1
_geom_angle_atom_site_label_2
_geom_angle_atom_site_label_3
_geom_angle
O2 S1 O1 120.6(2)
O2 S1 N1 105.5(2)
O1 S1 N1 106.1(2)
O2 S1 C8 109.3(2)
O1 S1 C8 110.1(2)
N1 S1 C8 103.9(2)
O3 S2 O4 120.4(2)
O3 S2 N1 107.6(2)
O4 S2 N1 103.6(2)
O3 S2 C1 109.7(2)
O4 S2 C1 108.5(2)
N1 S2 C1 106.1(2)
C15 N1 S1 117.4(3)
C15 N1 S2 119.9(3)
S1 N1 S2 122.6(3)
C25 N2 C24 124.2(4)
C15 N3 C22 108.6(4)
C2 C1 C6 121.3(5)
C2 C1 S2 118.8(4)
C6 C1 S2 119.8(4)
C1 C2 C3 118.9(5)
C4 C3 C2 120.5(5)
C5 C4 C3 119.6(5)
C5 C4 C7 120.0(5)
C3 C4 C7 120.4(5)
C4 C5 C6 121.3(5)
C5 C6 C1 118.4(5)
C9 C8 C13 121.2(5)
C9 C8 S1 119.1(4)
C13 C8 S1 119.7(4)
C8 C9 C10 118.8(5)
C11 C10 C9 120.6(6)
C12 C11 C10 119.6(5)
C12 C11 C14 121.4(6)
C10 C11 C14 119.1(6)
C11 C12 C13 121.6(5)
C12 C13 C8 118.2(6)
N3 C15 C16 111.7(4)
N3 C15 N1 120.3(4)
C16 C15 N1 127.9(4)
C15 C16 C17 104.2(4)
C15 C16 C23 128.7(5)
C17 C16 C23 127.0(4)
C18 C17 C22 119.0(5)
C18 C17 C16 133.1(5)
C22 C17 C16 107.8(4)
C19 C18 C17 117.6(5)
C18 C19 C20 123.2(5)
C18 C19 I1 119.5(4)
C20 C19 I1 117.2(4)
C21 C20 C19 119.7(5)
C20 C21 C22 118.1(5)
N3 C22 C21 130.0(5)
N3 C22 C17 107.7(4)
C21 C22 C17 122.3(5)
C16 C23 C24 115.9(4)
N2 C24 C23 111.2(4)
O5 C25 N2 123.4(5)
O5 C25 C26 119.9(5)
N2 C25 C26 116.7(5)
C4S O1S C1S 104.4(15)
O1S C1S C2S 104.1(14)
C1S C2S C3S 101.1(12)
C4S C3S C2S 103.6(14)
O1S C4S C3S 106.1(15)

loop_
_geom_bond_atom_site_label_1
_geom_bond_atom_site_label_2
_geom_bond_distance
I1 C19 2.116(5)
S1 O2 1.419(4)
S1 O1 1.424(4)
S1 N1 1.695(5)
S1 C8 1.743(5)
S2 O3 1.420(4)
S2 O4 1.424(4)
S2 N1 1.697(4)
S2 C1 1.749(5)
N1 C15 1.416(6)
N2 C25 1.317(7)
N2 C24 1.448(6)
N3 C15 1.360(6)
N3 C22 1.362(7)
O5 C25 1.239(6)
C1 C2 1.381(7)
C1 C6 1.386(7)
C2 C3 1.392(7)
C3 C4 1.379(8)
C4 C5 1.374(8)
C4 C7 1.530(7)
C5 C6 1.386(7)
C8 C9 1.378(8)
C8 C13 1.387(7)
C9 C10 1.387(7)
C10 C11 1.378(8)
C11 C12 1.361(9)
C11 C14 1.530(8)
C12 C13 1.384(8)
C15 C16 1.380(7)
C16 C17 1.441(7)
C16 C23 1.489(7)
C17 C18 1.410(7)
C17 C22 1.411(7)
C18 C19 1.362(7)
C19 C20 1.408(8)
C20 C21 1.375(8)
C21 C22 1.385(7)
C23 C24 1.510(7)
C25 C26 1.507(7)
O1S C4S 1.383(14)
O1S C1S 1.407(16)
C1S C2S 1.522(10)
C2S C3S 1.535(10)
C3S C4S 1.526(10)

loop_
_geom_torsion_atom_site_label_1
_geom_torsion_atom_site_label_2
_geom_torsion_atom_site_label_3
_geom_torsion_atom_site_label_4
_geom_torsion
O2 S1 N1 C15 -26.9(4)
O1 S1 N1 C15 -155.9(3)
C8 S1 N1 C15 88.1(4)
O2 S1 N1 S2 149.6(3)
O1 S1 N1 S2 20.6(3)
C8 S1 N1 S2 -95.4(3)
O3 S2 N1 C15 -146.1(4)
O4 S2 N1 C15 -17.7(4)
C1 S2 N1 C15 96.5(4)
O3 S2 N1 S1 37.4(3)
O4 S2 N1 S1 165.9(3)
C1 S2 N1 S1 -80.0(3)
O3 S2 C1 C2 160.0(4)
O4 S2 C1 C2 26.8(5)
N1 S2 C1 C2 -84.0(4)
O3 S2 C1 C6 -19.4(5)
O4 S2 C1 C6 -152.6(4)
N1 S2 C1 C6 96.6(4)
C6 C1 C2 C3 -2.3(8)
S2 C1 C2 C3 178.3(4)
C1 C2 C3 C4 -1.0(8)
C2 C3 C4 C5 3.2(8)
C2 C3 C4 C7 -175.4(5)
C3 C4 C5 C6 -2.1(8)
C7 C4 C5 C6 176.5(5)
C4 C5 C6 C1 -1.2(8)
C2 C1 C6 C5 3.4(8)
S2 C1 C6 C5 -177.2(4)
O2 S1 C8 C9 -168.9(4)
O1 S1 C8 C9 -34.4(5)
N1 S1 C8 C9 78.8(5)
O2 S1 C8 C13 13.1(5)
O1 S1 C8 C13 147.7(4)
N1 S1 C8 C13 -99.1(5)
C13 C8 C9 C10 2.9(8)
S1 C8 C9 C10 -175.0(4)
C8 C9 C10 C11 -0.7(9)
C9 C10 C11 C12 -1.8(9)
C9 C10 C11 C14 178.5(6)
C10 C11 C12 C13 2.0(9)
C14 C11 C12 C13 -178.2(6)
C11 C12 C13 C8 0.1(9)
C9 C8 C13 C12 -2.6(8)
S1 C8 C13 C12 175.3(4)
C22 N3 C15 C16 0.9(6)
C22 N3 C15 N1 -175.1(4)
S1 N1 C15 N3 86.6(5)
S2 N1 C15 N3 -90.0(5)
S1 N1 C15 C16 -88.8(6)
S2 N1 C15 C16 94.6(6)
N3 C15 C16 C17 -1.1(6)
N1 C15 C16 C17 174.6(5)
N3 C15 C16 C23 -179.3(5)
N1 C15 C16 C23 -3.7(9)
C15 C16 C17 C18 -176.7(6)
C23 C16 C17 C18 1.6(9)
C15 C16 C17 C22 0.8(6)
C23 C16 C17 C22 179.1(5)
C22 C17 C18 C19 0.6(8)
C16 C17 C18 C19 177.9(5)
C17 C18 C19 C20 0.5(8)
C17 C18 C19 I1 178.3(4)
C18 C19 C20 C21 -2.0(9)
I1 C19 C20 C21 -179.9(4)
C19 C20 C21 C22 2.2(8)
C15 N3 C22 C21 177.4(6)
C15 N3 C22 C17 -0.4(6)
C20 C21 C22 N3 -178.6(5)
C20 C21 C22 C17 -1.1(8)
C18 C17 C22 N3 177.7(4)
C16 C17 C22 N3 -0.3(6)
C18 C17 C22 C21 -0.3(8)
C16 C17 C22 C21 -178.2(5)
C15 C16 C23 C24 -114.8(6)
C17 C16 C23 C24 67.3(7)
C25 N2 C24 C23 153.5(5)
C16 C23 C24 N2 73.3(6)
C24 N2 C25 O5 2.1(8)
C24 N2 C25 C26 -176.3(5)
C4S O1S C1S C2S -47.2(18)
O1S C1S C2S C3S 35(2)
C1S C2S C3S C4S -11(2)
C1S O1S C4S C3S 39.6(18)
C2S C3S C4S O1S -16(2)
